data_7709057
loop_
_publ_author_name
'Gurbanov, Atash V.'
'Kuznetsov, Maxim L.'
'Karmakar, Anirban'
'Aliyeva, Vusala'
'Mahmudov, Kamran T.'
'Pombeiro, Armando J. L.'

_publ_section_title
;
 Halogen bonding in cadmium(II) MOFs: influence on the structure and on
 the nitroaldol reaction in aqueous medium
;
_journal_name_full 'Dalton Transactions'
_journal_paper_doi 10.1039/D1DT03755B
_journal_year 2022
_chemical_formula_sum 'C12 H3 Cd I3 N4 O7'
_chemical_formula_weight 808.28
_space_group_crystal_system monoclinic
_space_group_IT_number 14
_space_group_name_Hall '-P 2ybc'
_space_group_name_H-M_alt 'P 1 21/c 1'
_atom_sites_solution_hydrogens mixed
_audit_creation_method SHELXL-2014/6
_audit_update_record
;
2021-06-28 deposited with the CCDC.	2021-12-06 downloaded from the CCDC.
;
_cell_angle_alpha 90
_cell_angle_beta 111.977(4)
_cell_angle_gamma 90
_cell_formula_units_Z 4
_cell_length_a 9.2124(9)
_cell_length_b 29.969(3)
_cell_length_c 11.2765(12)
_cell_measurement_reflns_used 9965
_cell_measurement_temperature 296(2)
_cell_measurement_theta_max 28.35
_cell_measurement_theta_min 2.38
_cell_volume 2887.1(5)
_computing_cell_refinement 'Bruker SAINT'
_computing_data_collection 'Bruker APEX2'
_computing_data_reduction 'Bruker SAINT'
_computing_molecular_graphics 'Mercury CSD 3.5.1, 2008'
_computing_publication_material 'WinGX publication routines (Farrugia, 1999)'
_computing_structure_refinement 'SHELXL-2014/6 (Sheldrick, 2014)'
_computing_structure_solution 'SIR97 (Giacovazzo et al, 1999)'
_diffrn_ambient_temperature 296(2)
_diffrn_measured_fraction_theta_full 0.983
_diffrn_measured_fraction_theta_max 0.977
_diffrn_measurement_device_type 'Bruker APEX-II CCD'
_diffrn_measurement_method '\f and \w scans'
_diffrn_radiation_type MoK\a
_diffrn_radiation_wavelength 0.71073
_diffrn_reflns_av_R_equivalents 0.0701
_diffrn_reflns_av_unetI/netI 0.0457
_diffrn_reflns_Laue_measured_fraction_full 0.983
_diffrn_reflns_Laue_measured_fraction_max 0.977
_diffrn_reflns_limit_h_max 12
_diffrn_reflns_limit_h_min -11
_diffrn_reflns_limit_k_max 39
_diffrn_reflns_limit_k_min -39
_diffrn_reflns_limit_l_max 14
_diffrn_reflns_limit_l_min -15
_diffrn_reflns_number 40420
_diffrn_reflns_point_group_measured_fraction_full 0.983
_diffrn_reflns_point_group_measured_fraction_max 0.977
_diffrn_reflns_theta_full 25.242
_diffrn_reflns_theta_max 28.409
_diffrn_reflns_theta_min 2.384
_diffrn_source 'fine-focus sealed tube'
_exptl_absorpt_coefficient_mu 3.992
_exptl_absorpt_correction_T_max 0.60
_exptl_absorpt_correction_T_min 0.50
_exptl_absorpt_correction_type multi-scan
_exptl_absorpt_process_details SADABS
_exptl_crystal_colour Yellow
_exptl_crystal_density_diffrn 1.860
_exptl_crystal_description block
_exptl_crystal_F_000 1464
_exptl_crystal_size_max 0.230
_exptl_crystal_size_mid 0.140
_exptl_crystal_size_min 0.120
_refine_diff_density_max 2.030
_refine_diff_density_min -1.634
_refine_diff_density_rms 0.202
_refine_ls_extinction_method none
_refine_ls_goodness_of_fit_ref 1.062
_refine_ls_hydrogen_treatment constr
_refine_ls_matrix_type full
_refine_ls_number_parameters 254
_refine_ls_number_reflns 7087
_refine_ls_number_restraints 6
_refine_ls_restrained_S_all 1.063
_refine_ls_R_factor_all 0.0748
_refine_ls_R_factor_gt 0.0623
_refine_ls_shift/su_max 0.001
_refine_ls_shift/su_mean 0.000
_refine_ls_structure_factor_coef Fsqd
_refine_ls_weighting_details 'w=1/[\s^2^(Fo^2^)+56.8475P] where P=(Fo^2^+2Fc^2^)/3'
_refine_ls_weighting_scheme calc
_refine_ls_wR_factor_gt 0.1345
_refine_ls_wR_factor_ref 0.1406
_reflns_Friedel_coverage 0.000
_reflns_number_gt 5852
_reflns_number_total 7087
_reflns_threshold_expression 'I > 2\s(I)'
_cod_data_source_file d1dt03755b2.cif
_cod_data_source_block shelx_CCDC1
_cod_original_cell_volume 2887.0(5)
_cod_original_sg_symbol_H-M 'P 21/c'
_cod_database_code 7709057
_shelx_space_group_comment
;
The symmetry employed for this shelxl refinement is uniquely defined
by the following loop, which should always be used as a source of
symmetry information in preference to the above space-group names.
They are only intended as comments.
;
_shelx_estimated_absorpt_t_min 0.460
_shelx_estimated_absorpt_t_max 0.646
_shelxl_version_number 2014/6

loop_
_space_group_symop_operation_xyz
'x, y, z'
'-x, y+1/2, -z+1/2'
'-x, -y, -z'
'x, -y-1/2, z-1/2'

loop_
_atom_site_label
_atom_site_type_symbol
_atom_site_fract_x
_atom_site_fract_y
_atom_site_fract_z
_atom_site_U_iso_or_equiv
_atom_site_adp_type
_atom_site_occupancy
_atom_site_site_symmetry_order
_atom_site_calc_flag
_atom_site_refinement_flags_posn
_atom_site_refinement_flags_adp
_atom_site_refinement_flags_occupancy
_atom_site_disorder_assembly
_atom_site_disorder_group
Cd1 Cd 1.16126(6) 0.32509(2) 0.85250(6) 0.02673(14) Uani 1 1 d . . . . .
I2 I 0.70060(7) 0.38972(2) 0.90816(6) 0.04067(16) Uani 1 1 d . . . . .
I3 I 0.10622(6) 0.29503(2) 0.56851(6) 0.04291(17) Uani 1 1 d . . . . .
O7 O 0.1722(8) 0.39317(18) 0.9400(6) 0.0358(14) Uani 1 1 d . . . . .
O2 O 0.9329(8) 0.2983(2) 0.8597(8) 0.056(2) Uani 1 1 d . . . . .
N1 N 0.3243(8) 0.3633(2) 0.7747(7) 0.0295(14) Uani 1 1 d . . . . .
O3 O 0.3333(8) 0.2017(2) 0.5484(7) 0.0531(19) Uani 1 1 d . . . . .
O1 O 0.8975(7) 0.3480(3) 0.7110(7) 0.0486(17) Uani 1 1 d . . . . .
C8 C 0.5817(8) 0.3425(2) 0.7695(7) 0.0232(14) Uani 1 1 d . . . . .
O4 O 0.2996(9) 0.2454(2) 0.3867(7) 0.0522(18) Uani 1 1 d . . . . .
C6 C 0.3480(8) 0.3032(2) 0.6376(8) 0.0245(15) Uani 1 1 d . . . . .
N4 N 0.1220(9) 0.4659(2) 0.9252(8) 0.0415(19) Uani 1 1 d . . . . .
H4 H 0.0774 0.4618 0.9790 0.050 Uiso 1 1 calc R U . . .
N2 N 0.3327(9) 0.4049(2) 0.7553(8) 0.0374(17) Uani 1 1 d . . . . .
C2 C 0.6706(8) 0.3144(3) 0.7229(9) 0.0313(18) Uani 1 1 d . . . . .
C7 C 0.4166(8) 0.3380(2) 0.7238(7) 0.0223(14) Uani 1 1 d . . . . .
O6 O 0.0652(9) 0.5398(2) 0.9181(8) 0.0527(19) Uani 1 1 d . . . . .
C4 C 0.4355(8) 0.2746(3) 0.5925(9) 0.0326(19) Uani 1 1 d . . . . .
C3 C 0.5949(10) 0.2808(3) 0.6359(11) 0.045(2) Uani 1 1 d . . . . .
C9 C 0.2599(11) 0.4361(3) 0.8022(10) 0.042(2) Uani 1 1 d . . . . .
C10 C 0.1833(10) 0.4286(3) 0.8888(8) 0.0306(17) Uani 1 1 d . . . . .
C1 C 0.8457(8) 0.3213(3) 0.7687(9) 0.034(2) Uani 1 1 d . . . . .
C5 C 0.3537(9) 0.2377(3) 0.5009(10) 0.037(2) Uani 1 1 d . . . . .
N3 N 0.2004(14) 0.5140(3) 0.8044(11) 0.069(3) Uani 1 1 d . . . . .
H3 H 0.2066 0.5407 0.7789 0.083 Uiso 1 1 calc R U . . .
C11 C 0.1252(13) 0.5087(3) 0.8838(11) 0.047(3) Uani 1 1 d . . . . .
C12 C 0.2696(18) 0.4805(3) 0.7588(15) 0.074(4) Uani 1 1 d . . . . .
I1A I 0.7336(3) 0.23251(19) 0.5932(10) 0.0577(15) Uani 0.467(16) 1 d . . P A 1
I1B I 0.7165(4) 0.2479(3) 0.5284(10) 0.067(2) Uani 0.533(16) 1 d . . P A 2
O5 O 0.3385(14) 0.4918(4) 0.6854(11) 0.102(4) Uani 1 1 d . U . . .
H5O H 0.3843 0.4690 0.6707 0.152 Uiso 1 1 d R U . . .

loop_
_atom_site_aniso_label
_atom_site_aniso_U_11
_atom_site_aniso_U_22
_atom_site_aniso_U_33
_atom_site_aniso_U_23
_atom_site_aniso_U_13
_atom_site_aniso_U_12
Cd1 0.0160(2) 0.0229(3) 0.0435(3) 0.0015(2) 0.0137(2) 0.00199(19)
I2 0.0321(3) 0.0381(3) 0.0528(4) -0.0184(3) 0.0171(3) -0.0046(2)
I3 0.0187(2) 0.0580(4) 0.0534(4) -0.0141(3) 0.0150(2) -0.0004(2)
O7 0.055(4) 0.018(3) 0.048(4) -0.001(2) 0.034(3) 0.001(2)
O2 0.032(3) 0.040(4) 0.092(6) 0.008(4) 0.019(4) 0.006(3)
N1 0.028(3) 0.027(3) 0.042(4) -0.006(3) 0.022(3) 0.001(3)
O3 0.042(4) 0.032(4) 0.065(5) -0.013(3) -0.002(3) -0.013(3)
O1 0.024(3) 0.069(5) 0.057(4) -0.014(4) 0.021(3) -0.010(3)
C8 0.020(3) 0.019(3) 0.034(4) -0.002(3) 0.014(3) 0.001(3)
O4 0.065(5) 0.043(4) 0.053(4) -0.023(3) 0.027(4) -0.022(3)
C6 0.012(3) 0.024(4) 0.039(4) 0.000(3) 0.010(3) 0.008(3)
N4 0.051(5) 0.027(4) 0.067(5) 0.006(3) 0.045(4) 0.014(3)
N2 0.044(4) 0.020(3) 0.066(5) 0.004(3) 0.042(4) 0.008(3)
C2 0.011(3) 0.032(4) 0.052(5) -0.016(4) 0.012(3) 0.004(3)
C7 0.018(3) 0.015(3) 0.035(4) -0.004(3) 0.010(3) 0.001(2)
O6 0.071(5) 0.025(3) 0.081(5) -0.005(3) 0.051(4) 0.008(3)
C4 0.008(3) 0.030(4) 0.057(5) -0.020(4) 0.009(3) -0.005(3)
C3 0.026(4) 0.034(5) 0.082(7) -0.026(5) 0.029(5) -0.001(3)
C9 0.050(5) 0.023(4) 0.072(7) -0.002(4) 0.045(5) 0.002(4)
C10 0.038(4) 0.021(4) 0.039(4) -0.006(3) 0.022(4) 0.003(3)
C1 0.016(3) 0.031(4) 0.058(5) -0.029(4) 0.016(4) -0.005(3)
C5 0.019(4) 0.036(5) 0.058(6) -0.020(4) 0.016(4) -0.003(3)
N3 0.118(9) 0.018(4) 0.119(9) 0.010(4) 0.100(8) 0.015(4)
C11 0.068(7) 0.020(4) 0.075(7) -0.003(4) 0.053(6) 0.003(4)
C12 0.121(11) 0.028(5) 0.127(11) 0.012(6) 0.111(10) 0.014(6)
I1A 0.0305(8) 0.0505(16) 0.097(3) -0.037(2) 0.0303(12) 0.0023(8)
I1B 0.0286(8) 0.073(3) 0.111(4) -0.063(3) 0.0379(15) -0.0126(11)
O5 0.104(4) 0.101(4) 0.104(4) 0.000(2) 0.044(2) 0.003(2)

loop_
_atom_type_symbol
_atom_type_description
_atom_type_scat_dispersion_real
_atom_type_scat_dispersion_imag
_atom_type_scat_source
C C 0.0033 0.0016 'International Tables Vol C Tables 4.2.6.8 and 6.1.1.4'
H H 0.0000 0.0000 'International Tables Vol C Tables 4.2.6.8 and 6.1.1.4'
Cd Cd -0.8075 1.2024 'International Tables Vol C Tables 4.2.6.8 and 6.1.1.4'
I I -0.4742 1.8119 'International Tables Vol C Tables 4.2.6.8 and 6.1.1.4'
N N 0.0061 0.0033 'International Tables Vol C Tables 4.2.6.8 and 6.1.1.4'
O O 0.0106 0.0060 'International Tables Vol C Tables 4.2.6.8 and 6.1.1.4'

loop_
_geom_angle_atom_site_label_1
_geom_angle_atom_site_label_2
_geom_angle_atom_site_label_3
_geom_angle
_geom_angle_site_symmetry_1
_geom_angle_site_symmetry_3
_geom_angle_publ_flag
O7 Cd1 O2 101.2(2) 1_655 . ?
O7 Cd1 N1 77.8(2) 1_655 1_655 ?
O2 Cd1 N1 158.2(3) . 1_655 ?
O7 Cd1 O3 89.6(2) 1_655 4_666 ?
O2 Cd1 O3 98.9(3) . 4_666 ?
N1 Cd1 O3 102.9(3) 1_655 4_666 ?
O7 Cd1 O4 141.8(3) 1_655 4_666 ?
O2 Cd1 O4 97.1(3) . 4_666 ?
N1 Cd1 O4 96.6(2) 1_655 4_666 ?
O3 Cd1 O4 54.4(3) 4_666 4_666 ?
O7 Cd1 O1 84.4(2) 1_655 . ?
O2 Cd1 O1 54.5(3) . . ?
N1 Cd1 O1 103.9(2) 1_655 . ?
O3 Cd1 O1 150.5(3) 4_666 . ?
O4 Cd1 O1 133.0(3) 4_666 . ?
O7 Cd1 C5 116.7(3) 1_655 4_666 ?
O2 Cd1 C5 97.6(2) . 4_666 ?
N1 Cd1 C5 102.3(2) 1_655 4_666 ?
O3 Cd1 C5 27.6(3) 4_666 4_666 ?
O4 Cd1 C5 26.8(3) 4_666 4_666 ?
O1 Cd1 C5 149.3(3) . 4_666 ?
O7 Cd1 C1 93.3(2) 1_655 . ?
O2 Cd1 C1 27.4(3) . . ?
N1 Cd1 C1 131.0(3) 1_655 . ?
O3 Cd1 C1 125.4(3) 4_666 . ?
O4 Cd1 C1 116.9(3) 4_666 . ?
O1 Cd1 C1 27.2(3) . . ?
C5 Cd1 C1 124.0(3) 4_666 . ?
O7 Cd1 I3 131.46(15) 1_655 1_655 ?
O2 Cd1 I3 97.7(2) . 1_655 ?
N1 Cd1 I3 68.83(17) 1_655 1_655 ?
O3 Cd1 I3 130.8(2) 4_666 1_655 ?
O4 Cd1 I3 77.86(18) 4_666 1_655 ?
O1 Cd1 I3 71.25(16) . 1_655 ?
C5 Cd1 I3 104.3(2) 4_666 1_655 ?
C1 Cd1 I3 83.73(18) . 1_655 ?
C6 I3 Cd1 81.1(2) . 1_455 ?
C10 O7 Cd1 125.0(5) . 1_455 ?
C1 O2 Cd1 95.4(6) . . ?
N2 N1 C7 111.8(6) . . ?
N2 N1 Cd1 129.9(5) . 1_455 ?
C7 N1 Cd1 117.7(5) . 1_455 ?
C5 O3 Cd1 92.8(6) . 4_465 ?
C1 O1 Cd1 87.7(5) . . ?
C2 C8 C7 120.2(7) . . ?
C2 C8 I2 118.0(5) . . ?
C7 C8 I2 121.8(5) . . ?
C5 O4 Cd1 89.3(6) . 4_465 ?
C4 C6 C7 122.4(6) . . ?
C4 C6 I3 118.3(5) . . ?
C7 C6 I3 119.2(5) . . ?
C11 N4 C10 126.3(7) . . ?
C11 N4 H4 116.8 . . ?
C10 N4 H4 116.8 . . ?
N1 N2 C9 122.2(7) . . ?
C3 C2 C8 119.1(7) . . ?
C3 C2 C1 121.9(6) . . ?
C8 C2 C1 119.1(7) . . ?
C6 C7 N1 119.8(6) . . ?
C6 C7 C8 117.7(6) . . ?
N1 C7 C8 121.9(6) . . ?
C3 C4 C6 118.2(7) . . ?
C3 C4 C5 122.5(7) . . ?
C6 C4 C5 119.4(6) . . ?
C4 C3 C2 122.3(7) . . ?
C4 C3 I1A 119.0(6) . . ?
C2 C3 I1A 118.1(6) . . ?
C4 C3 I1B 116.4(7) . . ?
C2 C3 I1B 119.6(6) . . ?
N2 C9 C10 126.8(8) . . ?
N2 C9 C12 113.6(8) . . ?
C10 C9 C12 119.6(8) . . ?
O7 C10 N4 116.3(7) . . ?
O7 C10 C9 127.5(7) . . ?
N4 C10 C9 116.1(7) . . ?
O1 C1 O2 122.3(7) . . ?
O1 C1 C2 118.9(9) . . ?
O2 C1 C2 118.7(8) . . ?
O1 C1 Cd1 65.1(4) . . ?
O2 C1 Cd1 57.2(4) . . ?
C2 C1 Cd1 174.5(6) . . ?
O4 C5 O3 123.2(8) . . ?
O4 C5 C4 119.3(9) . . ?
O3 C5 C4 117.2(9) . . ?
O4 C5 Cd1 63.9(5) . 4_465 ?
O3 C5 Cd1 59.5(5) . 4_465 ?
C4 C5 Cd1 168.9(5) . 4_465 ?
C11 N3 C12 126.2(8) . . ?
C11 N3 H3 116.9 . . ?
C12 N3 H3 116.9 . . ?
O6 C11 N3 122.3(9) . . ?
O6 C11 N4 122.6(9) . . ?
N3 C11 N4 115.1(8) . . ?
O5 C12 N3 117.6(10) . . ?
O5 C12 C9 125.7(10) . . ?
N3 C12 C9 116.7(8) . . ?
C12 O5 H5O 108.8 . . ?

loop_
_geom_bond_atom_site_label_1
_geom_bond_atom_site_label_2
_geom_bond_distance
_geom_bond_site_symmetry_2
_geom_bond_publ_flag
Cd1 O7 2.252(6) 1_655 ?
Cd1 O2 2.281(7) . ?
Cd1 N1 2.308(7) 1_655 ?
Cd1 O3 2.326(7) 4_666 ?
Cd1 O4 2.421(7) 4_666 ?
Cd1 O1 2.454(7) . ?
Cd1 C5 2.696(8) 4_666 ?
Cd1 C1 2.702(7) . ?
Cd1 I3 3.1794(9) 1_655 ?
I2 C8 2.090(7) . ?
I3 C6 2.081(7) . ?
I3 Cd1 3.1794(9) 1_455 ?
O7 C10 1.232(10) . ?
O7 Cd1 2.252(6) 1_455 ?
O2 C1 1.248(12) . ?
N1 N2 1.271(9) . ?
N1 C7 1.412(9) . ?
N1 Cd1 2.308(6) 1_455 ?
O3 C5 1.252(12) . ?
O3 Cd1 2.327(7) 4_465 ?
O1 C1 1.235(12) . ?
C8 C2 1.407(9) . ?
C8 C7 1.418(9) . ?
O4 C5 1.215(12) . ?
O4 Cd1 2.421(7) 4_465 ?
C6 C4 1.397(10) . ?
C6 C7 1.404(10) . ?
N4 C11 1.369(11) . ?
N4 C10 1.381(10) . ?
N4 H4 0.8600 . ?
N2 C9 1.369(10) . ?
C2 C3 1.396(11) . ?
C2 C1 1.512(10) . ?
O6 C11 1.219(10) . ?
C4 C3 1.376(10) . ?
C4 C5 1.508(11) . ?
C3 I1A 2.102(8) . ?
C3 I1B 2.171(9) . ?
C9 C10 1.420(11) . ?
C9 C12 1.431(13) . ?
C5 Cd1 2.696(8) 4_465 ?
N3 C11 1.331(12) . ?
N3 C12 1.386(12) . ?
N3 H3 0.8600 . ?
C12 O5 1.263(15) . ?
O5 H5O 0.8500 . ?

loop_
_geom_hbond_atom_site_label_D
_geom_hbond_atom_site_label_H
_geom_hbond_atom_site_label_A
_geom_hbond_distance_DH
_geom_hbond_distance_HA
_geom_hbond_distance_DA
_geom_hbond_angle_DHA
_geom_hbond_site_symmetry_A
N4 H4 O6 0.86 2.05 2.899(10) 168.1 3_567
N4 H4 O6 0.86 2.05 2.899(10) 168.1 3_567
O5 H5O N2 0.85 2.27 2.727(14) 113.5 .
